data_2220416
loop_
_publ_author_name
'Rademeyer, M.'
'van Heerden, F. R.'
'van der Merwe, M. M.'

_publ_section_title
;
 Dehydrobrachylaenolide: an eudesmane-type sesquiterpene lactone
;
_journal_coeditor_code BI2330
_journal_issue 1
_journal_name_full 'Acta Crystallographica Section E'
_journal_page_first o196
_journal_paper_doi 10.1107/S1600536808042402
_journal_volume 65
_journal_year 2009
_chemical_formula_iupac 'C15 H16 O3'
_chemical_formula_moiety 'C15 H16 O3'
_chemical_formula_sum 'C15 H16 O3'
_chemical_formula_weight 244.28
_chemical_name_systematic
;
Dehydrobrachylaenolide
;
_space_group_IT_number 19
_symmetry_cell_setting orthorhombic
_symmetry_space_group_name_Hall 'P 2ac 2ab'
_symmetry_space_group_name_H-M 'P 21 21 21'
_atom_sites_solution_hydrogens geom
_atom_sites_solution_primary direct
_atom_sites_solution_secondary difmap
_audit_creation_method SHELXL-97
_cell_angle_alpha 90.00
_cell_angle_beta 90.00
_cell_angle_gamma 90.00
_cell_formula_units_Z 4
_cell_length_a 9.5648(6)
_cell_length_b 11.1631(6)
_cell_length_c 11.5542(6)
_cell_measurement_reflns_used 8167
_cell_measurement_temperature 150(2)
_cell_measurement_theta_max 31.8019
_cell_measurement_theta_min 3.9618
_cell_volume 1233.67(12)
_computing_cell_refinement 'CrysAlis RED (Oxford Diffraction, 2006)'
_computing_data_collection 'CrysAlis CCD (Oxford Diffraction, 2006)'
_computing_data_reduction 'CrysAlis RED (Oxford Diffraction, 2006)'
_computing_molecular_graphics 'Mercury (Macrae <i>et al.</i>,  2006)'
_computing_publication_material 'PLATON (Spek, 2003) and WinGX (Farrugia, 1999)'
_computing_structure_refinement 'SHELXL97 (Sheldrick, 2008)'
_computing_structure_solution 'SHELXS97 (Sheldrick, 2008)'
_diffrn_ambient_temperature 150(2)
_diffrn_measured_fraction_theta_full 0.995
_diffrn_measured_fraction_theta_max 0.955
_diffrn_measurement_device_type 'Oxford Diffraction Excalibur2 CCD'
_diffrn_measurement_method \w
_diffrn_radiation_monochromator graphite
_diffrn_radiation_source 'fine-focus sealed tube'
_diffrn_radiation_type MoK\a
_diffrn_radiation_wavelength 0.71073
_diffrn_reflns_av_R_equivalents 0.0160
_diffrn_reflns_av_sigmaI/netI 0.0156
_diffrn_reflns_limit_h_max 13
_diffrn_reflns_limit_h_min -13
_diffrn_reflns_limit_k_max 16
_diffrn_reflns_limit_k_min -15
_diffrn_reflns_limit_l_max 17
_diffrn_reflns_limit_l_min -16
_diffrn_reflns_number 12604
_diffrn_reflns_theta_full 25.00
_diffrn_reflns_theta_max 31.87
_diffrn_reflns_theta_min 3.97
_diffrn_standards_number 0
_exptl_absorpt_coefficient_mu 0.091
_exptl_absorpt_correction_T_max 0.963
_exptl_absorpt_correction_T_min 0.909
_exptl_absorpt_correction_type multi-scan
_exptl_absorpt_process_details '(Blessing, 1995)'
_exptl_crystal_colour colourless
_exptl_crystal_density_diffrn 1.315
_exptl_crystal_density_method 'not measured'
_exptl_crystal_description block
_exptl_crystal_F_000 520
_exptl_crystal_size_max 0.50
_exptl_crystal_size_mid 0.50
_exptl_crystal_size_min 0.40
_refine_diff_density_max 0.307
_refine_diff_density_min -0.206
_refine_ls_extinction_method none
_refine_ls_goodness_of_fit_ref 1.051
_refine_ls_hydrogen_treatment constr
_refine_ls_matrix_type full
_refine_ls_number_parameters 163
_refine_ls_number_reflns 2294
_refine_ls_number_restraints 0
_refine_ls_restrained_S_all 1.051
_refine_ls_R_factor_all 0.0397
_refine_ls_R_factor_gt 0.0328
_refine_ls_shift/su_max 0.001
_refine_ls_shift/su_mean 0.000
_refine_ls_structure_factor_coef Fsqd
_refine_ls_weighting_details 'calc w=1/[\s^2^(Fo^2^)+(0.0708P)^2^] where P=(Fo^2^+2Fc^2^)/3'
_refine_ls_weighting_scheme calc
_refine_ls_wR_factor_gt 0.0916
_refine_ls_wR_factor_ref 0.0950
_reflns_number_gt 1988
_reflns_number_total 2294
_reflns_threshold_expression I>2\s(I)
_cod_data_source_file bi2330.cif
_cod_data_source_block I
_cod_database_code 2220416
_cod_database_fobs_code 2220416

loop_
_symmetry_equiv_pos_as_xyz
'x, y, z'
'-x+1/2, -y, z+1/2'
'-x, y+1/2, -z+1/2'
'x+1/2, -y+1/2, -z'

loop_
_atom_site_type_symbol
_atom_site_label
_atom_site_fract_x
_atom_site_fract_y
_atom_site_fract_z
_atom_site_U_iso_or_equiv
_atom_site_adp_type
_atom_site_calc_flag
_atom_site_refinement_flags
_atom_site_occupancy
_atom_site_disorder_assembly
_atom_site_disorder_group
C C4 0.86180(14) 0.08184(11) 1.24094(11) 0.0237(2) Uani d . 1 . .
O O2 0.87541(10) 0.20733(7) 1.00141(7) 0.0245(2) Uani d . 1 . .
C C7 1.04877(12) 0.07144(11) 0.94161(10) 0.0210(2) Uani d . 1 . .
H H7 1.1253 0.1211 0.9714 0.025 Uiso calc R 1 . .
C C8 1.10043(14) -0.05782(12) 0.94001(11) 0.0246(3) Uani d . 1 . .
H H8A 1.1798 -0.0657 0.8883 0.029 Uiso calc R 1 . .
H H8B 1.0268 -0.1109 0.9136 0.029 Uiso calc R 1 . .
C C9 1.14347(13) -0.08979(11) 1.06503(11) 0.0245(2) Uani d . 1 . .
H H9A 1.1717 -0.1732 1.0675 0.029 Uiso calc R 1 . .
H H9B 1.2238 -0.0416 1.0866 0.029 Uiso calc R 1 . .
O O3 0.85244(12) 0.31953(9) 0.84156(9) 0.0372(3) Uani d . 1 . .
C C14 0.90759(14) -0.16252(11) 1.13671(12) 0.0270(3) Uani d . 1 . .
H H14A 0.8694 -0.1540 1.0603 0.041 Uiso calc R 1 . .
H H14B 0.8354 -0.1493 1.1930 0.041 Uiso calc R 1 . .
H H14C 0.9447 -0.2419 1.1458 0.041 Uiso calc R 1 . .
C C6 0.92565(13) 0.08521(10) 1.02492(10) 0.0197(2) Uani d . 1 . .
H H6 0.8525 0.0278 1.0037 0.024 Uiso calc R 1 . .
C C3 0.90807(15) 0.04878(12) 1.36063(11) 0.0274(3) Uani d . 1 . .
O O1 0.84841(13) 0.08529(10) 1.44767(9) 0.0385(3) Uani d . 1 . .
C C11 0.98993(14) 0.13415(11) 0.83767(11) 0.0234(2) Uani d . 1 . .
C C1 1.08111(15) -0.08814(12) 1.27617(12) 0.0279(3) Uani d . 1 . .
H H1 1.1553 -0.1409 1.2867 0.033 Uiso calc R 1 . .
C C5 0.97025(12) 0.06224(10) 1.14800(10) 0.0197(2) Uani d . 1 . .
H H5 1.0491 0.1156 1.1647 0.024 Uiso calc R 1 . .
C C10 1.02589(13) -0.06954(10) 1.15444(10) 0.0213(2) Uani d . 1 . .
C C15 0.73174(15) 0.12080(12) 1.22442(14) 0.0321(3) Uani d . 1 . .
H H15A 0.6708 0.1272 1.2868 0.039 Uiso calc R 1 . .
H H15B 0.7019 0.1416 1.1505 0.039 Uiso calc R 1 . .
C C13 1.00061(16) 0.11111(13) 0.72528(11) 0.0303(3) Uani d . 1 . .
H H13A 0.9501 0.1564 0.6722 0.036 Uiso calc R 1 . .
H H13B 1.0586 0.0497 0.6996 0.036 Uiso calc R 1 . .
C C12 0.89936(14) 0.23105(11) 0.88715(11) 0.0263(3) Uani d . 1 . .
C C2 1.02875(16) -0.03277(13) 1.36888(11) 0.0304(3) Uani d . 1 . .
H H2 1.0696 -0.0460 1.4408 0.036 Uiso calc R 1 . .

loop_
_atom_site_aniso_label
_atom_site_aniso_U_11
_atom_site_aniso_U_22
_atom_site_aniso_U_33
_atom_site_aniso_U_12
_atom_site_aniso_U_13
_atom_site_aniso_U_23
C4 0.0291(6) 0.0164(5) 0.0257(5) -0.0021(5) 0.0069(5) 0.0005(4)
O2 0.0309(5) 0.0174(4) 0.0253(4) 0.0031(3) 0.0029(4) 0.0023(3)
C7 0.0202(5) 0.0206(5) 0.0221(5) -0.0010(4) 0.0013(4) -0.0030(4)
C8 0.0239(6) 0.0254(6) 0.0244(5) 0.0037(5) 0.0003(5) -0.0048(5)
C9 0.0200(5) 0.0245(6) 0.0289(6) 0.0036(5) -0.0014(5) -0.0027(4)
O3 0.0499(7) 0.0262(5) 0.0356(5) 0.0061(5) 0.0000(5) 0.0081(4)
C14 0.0277(6) 0.0168(5) 0.0366(6) -0.0020(5) -0.0027(5) 0.0014(5)
C6 0.0195(5) 0.0148(5) 0.0248(5) 0.0006(4) 0.0012(4) -0.0001(4)
C3 0.0330(6) 0.0233(6) 0.0259(5) -0.0079(5) 0.0076(5) 0.0017(5)
O1 0.0493(6) 0.0366(6) 0.0297(5) -0.0062(5) 0.0165(5) -0.0008(4)
C11 0.0233(6) 0.0207(5) 0.0261(5) -0.0040(4) 0.0015(5) 0.0001(4)
C1 0.0288(6) 0.0252(6) 0.0297(6) 0.0015(5) -0.0043(5) 0.0036(5)
C5 0.0202(5) 0.0171(5) 0.0217(5) -0.0007(4) 0.0021(4) -0.0002(4)
C10 0.0212(5) 0.0186(5) 0.0241(5) 0.0011(4) -0.0022(4) 0.0000(4)
C15 0.0310(7) 0.0263(6) 0.0391(7) 0.0033(5) 0.0129(6) 0.0040(6)
C13 0.0314(6) 0.0337(7) 0.0257(6) -0.0050(6) 0.0028(6) 0.0006(5)
C12 0.0303(6) 0.0219(6) 0.0266(6) -0.0028(5) -0.0002(5) 0.0019(4)
C2 0.0358(7) 0.0301(6) 0.0253(6) -0.0048(5) -0.0011(5) 0.0048(5)

loop_
_atom_type_symbol
_atom_type_description
_atom_type_scat_dispersion_real
_atom_type_scat_dispersion_imag
_atom_type_scat_source
C C 0.0033 0.0000 'International Tables Vol C Tables 4.2.6.8 and 6.1.1.4'
H H 0.0000 0.0000 'International Tables Vol C Tables 4.2.6.8 and 6.1.1.4'
O O 0.0106 0.0000 'International Tables Vol C Tables 4.2.6.8 and 6.1.1.4'

loop_
_geom_angle_atom_site_label_1
_geom_angle_atom_site_label_2
_geom_angle_atom_site_label_3
_geom_angle_site_symmetry_1
_geom_angle_site_symmetry_3
_geom_angle
_geom_angle_publ_flag
C15 C4 C3 . . 119.26(12) ?
C15 C4 C5 . . 125.99(12) ?
C3 C4 C5 . . 114.71(11) ?
C12 O2 C6 . . 107.66(9) ?
C11 C7 C8 . . 123.60(10) ?
C11 C7 C6 . . 99.69(10) ?
C8 C7 C6 . . 110.63(10) ?
C11 C7 H7 . . 107.3 ?
C8 C7 H7 . . 107.3 ?
C6 C7 H7 . . 107.3 ?
C7 C8 C9 . . 107.08(10) ?
C7 C8 H8A . . 110.3 ?
C9 C8 H8A . . 110.3 ?
C7 C8 H8B . . 110.3 ?
C9 C8 H8B . . 110.3 ?
H8A C8 H8B . . 108.6 ?
C10 C9 C8 . . 113.46(10) ?
C10 C9 H9A . . 108.9 ?
C8 C9 H9A . . 108.9 ?
C10 C9 H9B . . 108.9 ?
C8 C9 H9B . . 108.9 ?
H9A C9 H9B . . 107.7 ?
C10 C14 H14A . . 109.5 ?
C10 C14 H14B . . 109.5 ?
H14A C14 H14B . . 109.5 ?
C10 C14 H14C . . 109.5 ?
H14A C14 H14C . . 109.5 ?
H14B C14 H14C . . 109.5 ?
O2 C6 C5 . . 115.13(9) ?
O2 C6 C7 . . 103.21(9) ?
C5 C6 C7 . . 111.05(10) ?
O2 C6 H6 . . 109.1 ?
C5 C6 H6 . . 109.1 ?
C7 C6 H6 . . 109.1 ?
O1 C3 C2 . . 121.14(13) ?
O1 C3 C4 . . 122.53(13) ?
C2 C3 C4 . . 116.32(11) ?
C13 C11 C12 . . 123.86(13) ?
C13 C11 C7 . . 131.60(13) ?
C12 C11 C7 . . 104.38(10) ?
C2 C1 C10 . . 123.39(12) ?
C2 C1 H1 . . 118.3 ?
C10 C1 H1 . . 118.3 ?
C6 C5 C4 . . 116.89(10) ?
C6 C5 C10 . . 107.51(9) ?
C4 C5 C10 . . 109.63(9) ?
C6 C5 H5 . . 107.5 ?
C4 C5 H5 . . 107.5 ?
C10 C5 H5 . . 107.5 ?
C1 C10 C9 . . 110.29(10) ?
C1 C10 C14 . . 106.58(10) ?
C9 C10 C14 . . 110.22(10) ?
C1 C10 C5 . . 106.91(10) ?
C9 C10 C5 . . 110.69(9) ?
C14 C10 C5 . . 112.02(9) ?
C4 C15 H15A . . 120.0 ?
C4 C15 H15B . . 120.0 ?
H15A C15 H15B . . 120.0 ?
C11 C13 H13A . . 120.0 ?
C11 C13 H13B . . 120.0 ?
H13A C13 H13B . . 120.0 ?
O3 C12 O2 . . 121.23(12) ?
O3 C12 C11 . . 129.75(13) ?
O2 C12 C11 . . 109.00(10) ?
C1 C2 C3 . . 121.90(12) ?
C1 C2 H2 . . 119.1 ?
C3 C2 H2 . . 119.1 ?

loop_
_geom_bond_atom_site_label_1
_geom_bond_atom_site_label_2
_geom_bond_site_symmetry_2
_geom_bond_distance
_geom_bond_publ_flag
C4 C15 . 1.332(2) ?
C4 C3 . 1.4982(18) ?
C4 C5 . 1.5090(16) ?
O2 C12 . 1.3659(15) ?
O2 C6 . 1.4708(14) ?
C7 C11 . 1.4997(17) ?
C7 C8 . 1.5253(18) ?
C7 C6 . 1.5287(16) ?
C7 H7 . 0.980 ?
C8 C9 . 1.5439(18) ?
C8 H8A . 0.970 ?
C8 H8B . 0.970 ?
C9 C10 . 1.5437(17) ?
C9 H9A . 0.970 ?
C9 H9B . 0.970 ?
O3 C12 . 1.2059(16) ?
C14 C10 . 1.5490(17) ?
C14 H14A . 0.960 ?
C14 H14B . 0.960 ?
C14 H14C . 0.960 ?
C6 C5 . 1.5067(16) ?
C6 H6 . 0.980 ?
C3 O1 . 1.2260(16) ?
C3 C2 . 1.473(2) ?
C11 C13 . 1.3278(18) ?
C11 C12 . 1.4991(18) ?
C1 C2 . 1.334(2) ?
C1 C10 . 1.5167(17) ?
C1 H1 . 0.930 ?
C5 C10 . 1.5662(15) ?
C5 H5 . 0.980 ?
C15 H15A . 0.930 ?
C15 H15B . 0.930 ?
C13 H13A . 0.930 ?
C13 H13B . 0.930 ?
C2 H2 . 0.930 ?

loop_
_geom_hbond_atom_site_label_D
_geom_hbond_atom_site_label_H
_geom_hbond_atom_site_label_A
_geom_hbond_site_symmetry_A
_geom_hbond_distance_DH
_geom_hbond_distance_HA
_geom_hbond_distance_DA
_geom_hbond_angle_DHA
C6 H6 O1 2_654 0.98 2.39 3.360(2) 171
C14 H14A O1 2_654 0.96 2.57 3.393(2) 143

loop_
_geom_torsion_atom_site_label_1
_geom_torsion_atom_site_label_2
_geom_torsion_atom_site_label_3
_geom_torsion_atom_site_label_4
_geom_torsion_site_symmetry_1
_geom_torsion_site_symmetry_2
_geom_torsion_site_symmetry_3
_geom_torsion_site_symmetry_4
_geom_torsion
_geom_torsion_publ_flag
C11 C7 C8 C9 . . . . -176.53(11) ?
C6 C7 C8 C9 . . . . -58.75(13) ?
C7 C8 C9 C10 . . . . 55.27(14) ?
C12 O2 C6 C5 . . . . 153.05(11) ?
C12 O2 C6 C7 . . . . 31.88(12) ?
C11 C7 C6 O2 . . . . -39.39(11) ?
C8 C7 C6 O2 . . . . -171.01(9) ?
C11 C7 C6 C5 . . . . -163.29(9) ?
C8 C7 C6 C5 . . . . 65.10(12) ?
C15 C4 C3 O1 . . . . -20.6(2) ?
C5 C4 C3 O1 . . . . 161.68(12) ?
C15 C4 C3 C2 . . . . 158.27(13) ?
C5 C4 C3 C2 . . . . -19.48(16) ?
C8 C7 C11 C13 . . . . -19.4(2) ?
C6 C7 C11 C13 . . . . -142.26(15) ?
C8 C7 C11 C12 . . . . 155.99(11) ?
C6 C7 C11 C12 . . . . 33.14(12) ?
O2 C6 C5 C4 . . . . 58.69(14) ?
C7 C6 C5 C4 . . . . 175.49(10) ?
O2 C6 C5 C10 . . . . -177.59(9) ?
C7 C6 C5 C10 . . . . -60.79(12) ?
C15 C4 C5 C6 . . . . -2.05(18) ?
C3 C4 C5 C6 . . . . 175.53(10) ?
C15 C4 C5 C10 . . . . -124.67(13) ?
C3 C4 C5 C10 . . . . 52.90(13) ?
C2 C1 C10 C9 . . . . 151.41(13) ?
C2 C1 C10 C14 . . . . -88.95(15) ?
C2 C1 C10 C5 . . . . 31.01(17) ?
C8 C9 C10 C1 . . . . -173.06(11) ?
C8 C9 C10 C14 . . . . 69.52(13) ?
C8 C9 C10 C5 . . . . -54.96(13) ?
C6 C5 C10 C1 . . . . 175.55(10) ?
C4 C5 C10 C1 . . . . -56.42(12) ?
C6 C5 C10 C9 . . . . 55.39(12) ?
C4 C5 C10 C9 . . . . -176.57(10) ?
C6 C5 C10 C14 . . . . -68.06(12) ?
C4 C5 C10 C14 . . . . 59.98(12) ?
C6 O2 C12 O3 . . . . 170.70(12) ?
C6 O2 C12 C11 . . . . -10.45(13) ?
C13 C11 C12 O3 . . . . -21.0(2) ?
C7 C11 C12 O3 . . . . 163.19(14) ?
C13 C11 C12 O2 . . . . 160.33(12) ?
C7 C11 C12 O2 . . . . -15.53(13) ?
C10 C1 C2 C3 . . . . 2.2(2) ?
O1 C3 C2 C1 . . . . 169.28(13) ?
C4 C3 C2 C1 . . . . -9.6(2) ?

loop_
_cod_related_entry_id
_cod_related_entry_database
_cod_related_entry_code
1 ChemSpider 358285
